data_7052479
loop_
_publ_author_name
'Congreve, Aileen'
'Kataky, Ritu'
'Knell, Mark'
'Parker, David'
'Puschmann, Horst'
'Senanayake, Kanthi'
'Wylie, Lisa'

_publ_section_title
;
 Examination of cobalt, nickel, copper and zinc(ii) complex geometry
 and binding affinity in aqueous media using simple pyridylsulfonamide
 ligands
;
_journal_coden_ASTM NJCHE5
_journal_issue 1
_journal_name_full 'New Journal of Chemistry'
_journal_page_first 98
_journal_page_last 106
_journal_paper_doi 10.1039/b206279h
_journal_volume 27
_journal_year 2003
_chemical_formula_sum 'C26 H26 Cu N4 O4 S2'
_chemical_formula_weight 586.17
_space_group_IT_number 14
_symmetry_cell_setting monoclinic
_symmetry_space_group_name_Hall '-P 2ybc'
_symmetry_space_group_name_H-M 'P 1 21/c 1'
_atom_sites_solution_hydrogens geom
_atom_sites_solution_primary direct
_atom_sites_solution_secondary difmap
_audit_creation_method SHELXL-97
_cell_angle_alpha 90
_cell_angle_beta 99.177(4)
_cell_angle_gamma 90
_cell_formula_units_Z 2
_cell_length_a 9.9115(7)
_cell_length_b 17.0894(11)
_cell_length_c 7.2934(6)
_cell_measurement_reflns_used 919
_cell_measurement_temperature 100(2)
_cell_measurement_theta_max 26.09368
_cell_measurement_theta_min 12.06542
_cell_volume 1219.56(15)
_computing_cell_refinement 'SMART-NT V5.0 (Bruker, 1998)'
_computing_data_collection 'SMART-NT V5.0 (Bruker, 1998)'
_computing_data_reduction 'SMART-NT V5.0 (Bruker, 1998)'
_computing_molecular_graphics 'Bruker SHELXTL'
_computing_publication_material 'Bruker SHELXTL'
_computing_structure_refinement 'SHELXL-93 (Sheldrick, 1993)'
_computing_structure_solution 'SHELXS-97 (Sheldrick, 1997)'
_diffrn_detector_area_resol_mean 8
_diffrn_measured_fraction_theta_full 0.999
_diffrn_measured_fraction_theta_max 0.999
_diffrn_measurement_device_type 'Bruker SMART CCD 1K area detector'
_diffrn_measurement_method \w-scans
_diffrn_radiation_monochromator graphite
_diffrn_radiation_source 'fine-focus sealed tube'
_diffrn_radiation_type MoK\a
_diffrn_radiation_wavelength 0.71073
_diffrn_reflns_av_R_equivalents 0.0414
_diffrn_reflns_av_sigmaI/netI 0.0240
_diffrn_reflns_limit_h_max 9
_diffrn_reflns_limit_h_min -9
_diffrn_reflns_limit_k_max -22
_diffrn_reflns_limit_k_min 21
_diffrn_reflns_limit_l_max 13
_diffrn_reflns_limit_l_min -13
_diffrn_reflns_number 919
_diffrn_reflns_theta_full 2.38
_diffrn_reflns_theta_max 28.51
_diffrn_reflns_theta_min 2.38
_exptl_absorpt_coefficient_mu 1.11
_exptl_absorpt_correction_type none
_exptl_crystal_colour translucent-light-brown
_exptl_crystal_density_diffrn 1.596
_exptl_crystal_density_meas ?
_exptl_crystal_density_method .
_exptl_crystal_description block
_exptl_crystal_F_000 606
_exptl_crystal_size_max 0.22
_exptl_crystal_size_mid 0.2
_exptl_crystal_size_min 0.15
_refine_diff_density_max 0.456
_refine_diff_density_min -1.001
_refine_diff_density_rms 0.075
_refine_ls_extinction_method none
_refine_ls_goodness_of_fit_ref 1.026
_refine_ls_hydrogen_treatment mixed
_refine_ls_matrix_type full
_refine_ls_number_parameters 221
_refine_ls_number_reflns 3090
_refine_ls_number_restraints 0
_refine_ls_restrained_S_all 1.026
_refine_ls_R_factor_all 0.0342
_refine_ls_R_factor_gt 0.0313
_refine_ls_shift/su_max 0.002
_refine_ls_shift/su_mean 0.000
_refine_ls_structure_factor_coef Fsqd
_refine_ls_weighting_details 'calc w=1/[\s^2^(Fo^2^)+(0.1000P)^2^+0.1000P] where P=(Fo^2^+2Fc^2^)/3'
_refine_ls_weighting_scheme calc
_refine_ls_wR_factor_gt 0.1152
_refine_ls_wR_factor_ref 0.1197
_reflns_number_gt 2867
_reflns_number_total 3090
_reflns_threshold_expression >2sigma(I)
_cod_data_source_file b206279h.txt
_cod_data_source_block CuL1
_cod_depositor_comments
;
The following automatic conversions were performed:
'_symmetry_cell_setting' value 'Monoclinic' changed to 'monoclinic'
according to '/home/saulius/struct/CIF-dictionaries/cif_core.dic'
dictionary named 'cif_core.dic' version 2.4.1 from 2010-06-29.

Automatic conversion script
Id: cif_fix_enum 1527 2010-12-29 10:47:43Z saulius 
;
_cod_original_cell_volume 1219.6(2)
_cod_original_sg_symbol_H-M P2(1)/c
_cod_database_code 7052479

loop_
_symmetry_equiv_pos_as_xyz
'x, y, z'
'-x, y+1/2, -z+1/2'
'-x, -y, -z'
'x, -y-1/2, z-1/2'

loop_
_atom_site_label
_atom_site_type_symbol
_atom_site_fract_x
_atom_site_fract_y
_atom_site_fract_z
_atom_site_U_iso_or_equiv
_atom_site_adp_type
_atom_site_occupancy
_atom_site_symmetry_multiplicity
_atom_site_calc_flag
_atom_site_refinement_flags
_atom_site_disorder_assembly
_atom_site_disorder_group
Cu1 Cu 0.5000 0.5000 0.0000 0.01297(13) Uani 1 2 d S . .
S1 S 0.31944(6) 0.45824(2) 0.24806(4) 0.01403(14) Uani 1 1 d . . .
N1 N 0.3925(2) 0.40437(8) -0.09840(14) 0.0143(3) Uani 1 1 d . . .
O1 O 0.34827(19) 0.43653(7) 0.39153(12) 0.0192(3) Uani 1 1 d . . .
O2 O 0.18697(18) 0.41253(8) 0.15580(13) 0.0185(3) Uani 1 1 d . . .
N2 N 0.48759(19) 0.54224(8) -0.18899(14) 0.0144(3) Uani 1 1 d . . .
C2 C 0.3194(2) 0.41759(10) -0.23037(16) 0.0147(3) Uani 1 1 d . . .
C3 C 0.2455(2) 0.35705(11) -0.31627(17) 0.0172(3) Uani 1 1 d . . .
H3 H 0.204(3) 0.3715(14) -0.409(2) 0.020(5) Uiso 1 1 d . . .
C4 C 0.2534(2) 0.28106(10) -0.26535(18) 0.0182(3) Uani 1 1 d . . .
C5 C 0.3339(2) 0.26712(10) -0.12995(18) 0.0171(3) Uani 1 1 d . . .
H5 H 0.346(3) 0.2188(15) -0.092(2) 0.016(5) Uiso 1 1 d . . .
C6 C 0.3990(2) 0.33084(10) -0.04890(17) 0.0158(3) Uani 1 1 d . . .
C7 C 0.3322(3) 0.50146(9) -0.2764(2) 0.0173(4) Uani 1 1 d . . .
H7 H 0.336(3) 0.5079(12) -0.369(2) 0.011(5) Uiso 1 1 d . . .
C8 C 0.2403(2) 0.55685(10) 0.23805(16) 0.0138(3) Uani 1 1 d . . .
C9 C 0.1455(2) 0.58497(10) 0.11285(17) 0.0152(3) Uani 1 1 d . . .
H9 H 0.103(3) 0.5491(14) 0.039(2) 0.019(5) Uiso 1 1 d . . .
C10 C 0.1124(2) 0.66500(10) 0.09664(17) 0.0167(3) Uani 1 1 d . . .
H10 H 0.039(3) 0.6851(17) 0.009(2) 0.024(6) Uiso 1 1 d . . .
C11 C 0.1736(2) 0.71799(10) 0.20221(18) 0.0158(3) Uani 1 1 d . . .
C12 C 0.2620(2) 0.68799(11) 0.32704(17) 0.0175(3) Uani 1 1 d . . .
H12 H 0.307(4) 0.7241(15) 0.406(3) 0.023(6) Uiso 1 1 d . . .
C13 C 0.2956(2) 0.60811(10) 0.34596(17) 0.0161(3) Uani 1 1 d . . .
H13 H 0.361(3) 0.5878(14) 0.432(2) 0.015(5) Uiso 1 1 d . . .
C14 C 0.1485(3) 0.80504(11) 0.1821(2) 0.0220(4) Uani 1 1 d . . .
H142 H 0.088(5) 0.809(2) 0.098(4) 0.068(11) Uiso 1 1 d . . .
H141 H 0.103(4) 0.829(2) 0.257(3) 0.064(10) Uiso 1 1 d . . .
H4 H 0.209(4) 0.2422(16) -0.323(3) 0.027(6) Uiso 1 1 d . . .
H6 H 0.463(3) 0.3209(15) 0.051(2) 0.023(6) Uiso 1 1 d . . .
H72 H 0.217(3) 0.5292(15) -0.270(2) 0.018(5) Uiso 1 1 d . . .
H143 H 0.263(5) 0.827(2) 0.182(3) 0.061(10) Uiso 1 1 d . . .

loop_
_atom_site_aniso_label
_atom_site_aniso_U_11
_atom_site_aniso_U_22
_atom_site_aniso_U_33
_atom_site_aniso_U_23
_atom_site_aniso_U_13
_atom_site_aniso_U_12
Cu1 0.01790(19) 0.00902(19) 0.01163(18) -0.00041(8) 0.00123(12) -0.00130(9)
S1 0.0201(2) 0.0099(2) 0.0118(2) 0.00060(12) 0.00173(16) -0.00180(13)
N1 0.0179(7) 0.0115(7) 0.0134(6) -0.0009(5) 0.0022(5) -0.0005(5)
O1 0.0300(7) 0.0147(6) 0.0129(5) 0.0034(4) 0.0039(5) -0.0007(5)
O2 0.0210(6) 0.0142(6) 0.0196(6) -0.0019(4) 0.0012(5) -0.0049(5)
N2 0.0173(7) 0.0120(6) 0.0132(6) -0.0002(5) 0.0000(5) -0.0007(5)
C2 0.0159(7) 0.0145(8) 0.0140(7) -0.0014(5) 0.0030(6) -0.0010(6)
C3 0.0190(8) 0.0168(8) 0.0160(7) -0.0026(6) 0.0036(6) -0.0024(6)
C4 0.0198(8) 0.0143(8) 0.0214(8) -0.0064(6) 0.0059(6) -0.0044(6)
C5 0.0189(8) 0.0108(8) 0.0229(8) -0.0013(6) 0.0072(6) -0.0011(6)
C6 0.0183(8) 0.0132(8) 0.0164(7) -0.0001(6) 0.0043(6) -0.0001(6)
C7 0.0201(9) 0.0154(9) 0.0149(8) 0.0004(5) -0.0015(7) -0.0012(5)
C8 0.0167(7) 0.0112(8) 0.0136(7) 0.0009(5) 0.0030(6) -0.0005(6)
C9 0.0162(8) 0.0149(8) 0.0142(7) -0.0009(6) 0.0015(6) -0.0009(6)
C10 0.0170(7) 0.0167(8) 0.0159(7) 0.0022(6) 0.0011(6) 0.0015(6)
C11 0.0143(7) 0.0133(8) 0.0207(8) 0.0005(6) 0.0056(6) 0.0005(6)
C12 0.0181(7) 0.0156(8) 0.0192(8) -0.0039(6) 0.0040(6) -0.0012(6)
C13 0.0176(7) 0.0157(8) 0.0150(7) -0.0004(6) 0.0029(6) -0.0004(6)
C14 0.0245(9) 0.0147(8) 0.0272(9) 0.0018(7) 0.0054(7) 0.0014(7)

loop_
_atom_type_symbol
_atom_type_description
_atom_type_scat_dispersion_real
_atom_type_scat_dispersion_imag
_atom_type_scat_source
C C 0.0033 0.0016 'International Tables Vol C Tables 4.2.6.8 and 6.1.1.4'
H H 0.0000 0.0000 'International Tables Vol C Tables 4.2.6.8 and 6.1.1.4'
N N 0.0061 0.0033 'International Tables Vol C Tables 4.2.6.8 and 6.1.1.4'
O O 0.0106 0.0060 'International Tables Vol C Tables 4.2.6.8 and 6.1.1.4'
S S 0.1246 0.1234 'International Tables Vol C Tables 4.2.6.8 and 6.1.1.4'
Cu Cu 0.3201 1.2651 'International Tables Vol C Tables 4.2.6.8 and 6.1.1.4'

loop_
_geom_angle_atom_site_label_1
_geom_angle_atom_site_label_2
_geom_angle_atom_site_label_3
_geom_angle
_geom_angle_site_symmetry_1
_geom_angle_site_symmetry_3
_geom_angle_publ_flag
N2 Cu1 N2 180.00(7) . 3_665 ?
N2 Cu1 N1 83.23(6) . . ?
N2 Cu1 N1 96.77(6) 3_665 . ?
N2 Cu1 N1 96.77(6) . 3_665 ?
N2 Cu1 N1 83.23(6) 3_665 3_665 ?
N1 Cu1 N1 180.00(8) . 3_665 ?
O2 S1 O1 117.28(8) . . ?
O2 S1 N2 107.56(8) . 3_665 ?
O1 S1 N2 110.90(8) . 3_665 ?
O2 S1 C8 107.34(8) . . ?
O1 S1 C8 106.96(8) . . ?
N2 S1 C8 106.22(8) 3_665 . ?
C6 N1 C2 119.63(14) . . ?
C6 N1 Cu1 126.65(11) . . ?
C2 N1 Cu1 113.54(11) . . ?
C7 N2 S1 114.56(12) . 3_665 ?
C7 N2 Cu1 107.10(10) . . ?
S1 N2 Cu1 115.37(7) 3_665 . ?
N1 C2 C3 121.49(16) . . ?
N1 C2 C7 114.66(15) . . ?
C3 C2 C7 123.81(16) . . ?
C2 C3 C4 118.82(16) . . ?
C5 C4 C3 119.64(15) . . ?
C6 C5 C4 118.28(16) . . ?
N1 C6 C5 122.07(16) . . ?
N2 C7 C2 110.29(14) . . ?
C13 C8 C9 120.32(15) . . ?
C13 C8 S1 120.12(13) . . ?
C9 C8 S1 118.87(12) . . ?
C10 C9 C8 119.28(15) . . ?
C9 C10 C11 121.28(15) . . ?
C12 C11 C10 118.08(16) . . ?
C12 C11 C14 120.52(17) . . ?
C10 C11 C14 121.39(16) . . ?
C13 C12 C11 121.62(16) . . ?
C12 C13 C8 119.33(15) . . ?

loop_
_geom_bond_atom_site_label_1
_geom_bond_atom_site_label_2
_geom_bond_distance
_geom_bond_site_symmetry_2
_geom_bond_publ_flag
Cu1 N2 1.9959(14) . ?
Cu1 N2 1.9959(14) 3_665 ?
Cu1 N1 1.9981(14) . ?
Cu1 N1 1.9981(14) 3_665 ?
S1 O2 1.4485(12) . ?
S1 O1 1.4521(12) . ?
S1 N2 1.6083(15) 3_665 ?
S1 C8 1.7789(17) . ?
N1 C6 1.347(2) . ?
N1 C2 1.350(2) . ?
N2 C7 1.485(2) . ?
N2 S1 1.6083(15) 3_665 ?
C2 C3 1.393(2) . ?
C2 C7 1.512(2) . ?
C3 C4 1.391(2) . ?
C4 C5 1.397(3) . ?
C5 C6 1.391(2) . ?
C8 C13 1.391(2) . ?
C8 C9 1.406(2) . ?
C9 C10 1.394(2) . ?
C10 C11 1.402(2) . ?
C11 C12 1.398(2) . ?
C11 C14 1.508(2) . ?
C12 C13 1.394(2) . ?

loop_
_cod_changelog_entry_id
_cod_changelog_entry_author
_cod_changelog_entry_date
_cod_changelog_entry_text
1 'Vaitkus, Antanas' 2022-04-22T19:20:00+03:00 'Updated bibliographic information.'
